data_4346788
loop_
_publ_author_name
'M\'arquez, Astrid'
'\'Avila, Elena'
'Urbaneja, Carmen'
'\'Alvarez, Eleuterio'
'Palma, Pilar'
'C\'ampora, Juan'

_publ_section_title
;
 Copper(I) Complexes of Zwitterionic Imidazolium-2-Amidinates, a Promising
 Class of Electroneutral, Amidinate-Type Ligands.
;
_journal_issue 22
_journal_name_full 'Inorganic chemistry'
_journal_page_first 11007
_journal_page_last 11017
_journal_paper_doi 10.1021/acs.inorgchem.5b02141
_journal_volume 54
_journal_year 2015
_chemical_formula_moiety 'C42 H61 Cu N4 O2'
_chemical_formula_sum 'C42 H61 Cu N4 O2'
_chemical_formula_weight 717.49
_space_group_IT_number 2
_space_group_name_Hall '-P 1'
_space_group_name_H-M_alt 'P -1'
_symmetry_cell_setting triclinic
_symmetry_space_group_name_Hall '-P 1'
_symmetry_space_group_name_H-M 'P -1'
_atom_sites_solution_hydrogens geom
_atom_sites_solution_primary direct
_atom_sites_solution_secondary difmap
_audit_creation_method SHELXL-97
_cell_angle_alpha 98.4830(10)
_cell_angle_beta 104.6320(10)
_cell_angle_gamma 102.3030(10)
_cell_formula_units_Z 2
_cell_length_a 11.0595(3)
_cell_length_b 11.2633(3)
_cell_length_c 16.7977(5)
_cell_measurement_reflns_used 8335
_cell_measurement_temperature 213(2)
_cell_measurement_theta_max 30.41
_cell_measurement_theta_min 2.65
_cell_volume 1932.69(9)
_computing_cell_refinement 'APEX2 Software Suite (Bruker, 2007)'
_computing_data_collection 'APEX2 Software Suite (Bruker, 2007)'
_computing_data_reduction 'APEX2 Software Suite (Bruker, 2007)'
_computing_molecular_graphics 'SHELXTL (Sheldrick, 2008)'
_computing_publication_material 'SHELXTL and publCIF (Westrip, 2010)'
_computing_structure_refinement 'SHELXL97 (Sheldrick, 2008)'
_computing_structure_solution 'SIR2002 (Burla et al., 2003)'
_diffrn_ambient_temperature 213(2)
_diffrn_detector_area_resol_mean 8.26
_diffrn_measured_fraction_theta_full 0.991
_diffrn_measured_fraction_theta_max 0.991
_diffrn_measurement_device_type
;
 Bruker-Nonius X8kappa APEX II CCD area detector
;
_diffrn_measurement_method 'phi and omega scans with narrow frames'
_diffrn_radiation_monochromator graphite
_diffrn_radiation_source 'fine-focus sealed tube'
_diffrn_radiation_type MoK\a
_diffrn_radiation_wavelength 0.71073
_diffrn_reflns_av_R_equivalents 0.0297
_diffrn_reflns_av_sigmaI/netI 0.0210
_diffrn_reflns_limit_h_max 13
_diffrn_reflns_limit_h_min -12
_diffrn_reflns_limit_k_max 13
_diffrn_reflns_limit_k_min -13
_diffrn_reflns_limit_l_max 15
_diffrn_reflns_limit_l_min -20
_diffrn_reflns_number 40461
_diffrn_reflns_theta_full 25.25
_diffrn_reflns_theta_max 25.25
_diffrn_reflns_theta_min 1.97
_diffrn_standards_decay_% 0
_exptl_absorpt_coefficient_mu 0.605
_exptl_absorpt_correction_T_max 0.8856
_exptl_absorpt_correction_T_min 0.8339
_exptl_absorpt_correction_type multi-scan
_exptl_absorpt_process_details
;
program SADABS, Bruker (2001).
;
_exptl_crystal_colour yellow
_exptl_crystal_density_diffrn 1.233
_exptl_crystal_density_method 'not measured'
_exptl_crystal_description prism
_exptl_crystal_F_000 772
_exptl_crystal_size_max 0.30
_exptl_crystal_size_mid 0.25
_exptl_crystal_size_min 0.20
_refine_diff_density_max 0.861
_refine_diff_density_min -0.759
_refine_diff_density_rms 0.079
_refine_ls_extinction_method none
_refine_ls_goodness_of_fit_ref 1.045
_refine_ls_hydrogen_treatment constr
_refine_ls_matrix_type full
_refine_ls_number_parameters 451
_refine_ls_number_reflns 6936
_refine_ls_number_restraints 0
_refine_ls_restrained_S_all 1.045
_refine_ls_R_factor_all 0.0553
_refine_ls_R_factor_gt 0.0504
_refine_ls_shift/su_max 0.001
_refine_ls_shift/su_mean 0.000
_refine_ls_structure_factor_coef Fsqd
_refine_ls_weighting_details 'calc w=1/[\s^2^(Fo^2^)+(0.0866P)^2^+2.7649P] where P=(Fo^2^+2Fc^2^)/3'
_refine_ls_weighting_scheme calc
_refine_ls_wR_factor_gt 0.1496
_refine_ls_wR_factor_ref 0.1526
_reflns_number_gt 6235
_reflns_number_total 6936
_reflns_threshold_expression >2sigma(I)
_cod_data_source_file ic5b02141_si_001.cif
_cod_data_source_block 1a
_cod_depositor_comments
;
The following automatic conversions were performed:

data item '_symmetry_cell_setting' value 'Triclinic' was changed to
'triclinic' in accordance with the
/home/saulius/struct/COD-crude-data/automatic-downloads/DataCite-retrospective/ACS/depositions/lib/dictionaries/cif_core.dic
dictionary named 'cif_core.dic' version 2.4.2 last updated on
2011-04-26.

Automatic conversion script
Id: cif_fix_values 6909 2019-04-08 15:41:33Z antanas 
;
_cod_database_code 4346788

loop_
_symmetry_equiv_pos_as_xyz
'x, y, z'
'-x, -y, -z'

loop_
_atom_site_label
_atom_site_type_symbol
_atom_site_fract_x
_atom_site_fract_y
_atom_site_fract_z
_atom_site_U_iso_or_equiv
_atom_site_adp_type
_atom_site_occupancy
_atom_site_symmetry_multiplicity
_atom_site_calc_flag
_atom_site_refinement_flags
Cu1 Cu 0.56955(3) 0.35274(3) 0.59571(2) 0.02924(14) Uani 1 1 d .
O1 O 0.4693(2) 0.3244(2) 0.48551(14) 0.0421(6) Uani 1 1 d .
O2 O 0.2985(2) 0.2233(2) 0.51708(15) 0.0449(6) Uani 1 1 d .
N1 N 0.7282(2) 0.1475(2) 0.62619(14) 0.0207(5) Uani 1 1 d .
N2 N 0.5811(2) 0.06497(19) 0.68047(13) 0.0184(4) Uani 1 1 d .
N3 N 0.67235(19) 0.38455(18) 0.70747(12) 0.0157(4) Uani 1 1 d .
N4 N 0.7347(2) 0.30662(19) 0.82735(13) 0.0173(4) Uani 1 1 d .
C1 C 0.6689(2) 0.1707(2) 0.68538(15) 0.0169(5) Uani 1 1 d .
C2 C 0.5845(3) -0.0253(2) 0.61664(17) 0.0267(6) Uani 1 1 d .
H2 H 0.5321 -0.1075 0.5996 0.032 Uiso 1 1 calc R
C3 C 0.6760(3) 0.0254(2) 0.58329(18) 0.0264(6) Uani 1 1 d .
H3 H 0.7001 -0.0148 0.5389 0.032 Uiso 1 1 calc R
C4 C 0.8301(3) 0.2359(2) 0.60487(17) 0.0229(5) Uani 1 1 d .
H4 H 0.8503 0.3179 0.6431 0.027 Uiso 1 1 calc R
C5 C 0.7795(3) 0.2508(3) 0.51457(19) 0.0317(6) Uani 1 1 d .
H5A H 0.7538 0.1694 0.4761 0.038 Uiso 1 1 calc R
H5B H 0.7029 0.2830 0.5089 0.038 Uiso 1 1 calc R
C6 C 0.8828(3) 0.3394(4) 0.4906(2) 0.0423(8) Uani 1 1 d .
H6A H 0.8495 0.3445 0.4317 0.051 Uiso 1 1 calc R
H6B H 0.9026 0.4227 0.5257 0.051 Uiso 1 1 calc R
C7 C 1.0047(3) 0.2960(4) 0.5023(2) 0.0433(8) Uani 1 1 d .
H7A H 1.0707 0.3563 0.4890 0.052 Uiso 1 1 calc R
H7B H 0.9867 0.2160 0.4635 0.052 Uiso 1 1 calc R
C8 C 1.0552(3) 0.2819(4) 0.5920(2) 0.0435(8) Uani 1 1 d .
H8A H 1.0807 0.3635 0.6302 0.052 Uiso 1 1 calc R
H8B H 1.1323 0.2502 0.5976 0.052 Uiso 1 1 calc R
C9 C 0.9530(3) 0.1927(3) 0.6173(2) 0.0361(7) Uani 1 1 d .
H9A H 0.9338 0.1088 0.5831 0.043 Uiso 1 1 calc R
H9B H 0.9869 0.1892 0.6766 0.043 Uiso 1 1 calc R
C10 C 0.4842(2) 0.0510(2) 0.72755(16) 0.0193(5) Uani 1 1 d .
H10 H 0.5175 0.1173 0.7793 0.023 Uiso 1 1 calc R
C11 C 0.3580(3) 0.0680(3) 0.67532(19) 0.0313(6) Uani 1 1 d .
H11A H 0.3255 0.0063 0.6221 0.038 Uiso 1 1 calc R
H11B H 0.3727 0.1510 0.6623 0.038 Uiso 1 1 calc R
C12 C 0.2580(3) 0.0528(4) 0.7236(3) 0.0467(9) Uani 1 1 d .
H12A H 0.2870 0.1198 0.7740 0.056 Uiso 1 1 calc R
H12B H 0.1756 0.0597 0.6883 0.056 Uiso 1 1 calc R
C13 C 0.2377(3) -0.0712(4) 0.7494(3) 0.0478(9) Uani 1 1 d .
H13A H 0.2001 -0.1382 0.6989 0.057 Uiso 1 1 calc R
H13B H 0.1765 -0.0760 0.7828 0.057 Uiso 1 1 calc R
C14 C 0.3644(4) -0.0885(3) 0.8007(2) 0.0402(8) Uani 1 1 d .
H14A H 0.3494 -0.1717 0.8133 0.048 Uiso 1 1 calc R
H14B H 0.3967 -0.0274 0.8542 0.048 Uiso 1 1 calc R
C15 C 0.4662(3) -0.0731(3) 0.7534(2) 0.0357(7) Uani 1 1 d .
H15A H 0.5487 -0.0785 0.7897 0.043 Uiso 1 1 calc R
H15B H 0.4388 -0.1404 0.7033 0.043 Uiso 1 1 calc R
C16 C 0.6948(2) 0.2913(2) 0.74673(15) 0.0154(5) Uani 1 1 d .
C17 C 0.6913(2) 0.5035(2) 0.76071(15) 0.0183(5) Uani 1 1 d .
C18 C 0.8172(3) 0.5781(2) 0.80340(17) 0.0241(6) Uani 1 1 d .
C19 C 0.8314(3) 0.6947(3) 0.8518(2) 0.0347(7) Uani 1 1 d .
H19 H 0.9151 0.7453 0.8808 0.042 Uiso 1 1 calc R
C20 C 0.7263(3) 0.7375(3) 0.8581(2) 0.0384(7) Uani 1 1 d .
H20 H 0.7381 0.8166 0.8910 0.046 Uiso 1 1 calc R
C21 C 0.6035(3) 0.6640(3) 0.81611(19) 0.0319(7) Uani 1 1 d .
H21 H 0.5318 0.6940 0.8205 0.038 Uiso 1 1 calc R
C22 C 0.5826(3) 0.5459(2) 0.76703(16) 0.0217(5) Uani 1 1 d .
C23 C 0.9371(3) 0.5369(3) 0.7977(2) 0.0313(6) Uani 1 1 d .
H23 H 0.9081 0.4492 0.7665 0.038 Uiso 1 1 calc R
C24 C 1.0239(4) 0.5406(4) 0.8857(3) 0.0661(13) Uani 1 1 d .
H24A H 1.0559 0.6259 0.9175 0.099 Uiso 1 1 calc R
H24B H 1.0964 0.5077 0.8805 0.099 Uiso 1 1 calc R
H24C H 0.9741 0.4907 0.9147 0.099 Uiso 1 1 calc R
C25 C 1.0105(5) 0.6118(5) 0.7488(4) 0.0761(16) Uani 1 1 d .
H25A H 0.9562 0.5988 0.6914 0.114 Uiso 1 1 calc R
H25B H 1.0882 0.5852 0.7485 0.114 Uiso 1 1 calc R
H25C H 1.0340 0.6994 0.7752 0.114 Uiso 1 1 calc R
C26 C 0.4439(3) 0.4718(3) 0.72202(17) 0.0242(6) Uani 1 1 d .
H26 H 0.4457 0.3876 0.6960 0.029 Uiso 1 1 calc R
C27 C 0.3817(3) 0.5311(3) 0.6514(2) 0.0365(7) Uani 1 1 d .
H27A H 0.3730 0.6114 0.6756 0.055 Uiso 1 1 calc R
H27B H 0.2968 0.4776 0.6196 0.055 Uiso 1 1 calc R
H27C H 0.4358 0.5419 0.6143 0.055 Uiso 1 1 calc R
C28 C 0.3617(3) 0.4571(3) 0.7827(2) 0.0388(7) Uani 1 1 d .
H28A H 0.4066 0.4277 0.8303 0.058 Uiso 1 1 calc R
H28B H 0.2790 0.3975 0.7537 0.058 Uiso 1 1 calc R
H28C H 0.3474 0.5368 0.8027 0.058 Uiso 1 1 calc R
C29 C 0.7475(2) 0.2205(2) 0.87935(15) 0.0180(5) Uani 1 1 d .
C30 C 0.6677(3) 0.2153(2) 0.93352(16) 0.0218(5) Uani 1 1 d .
C31 C 0.6795(3) 0.1398(3) 0.99110(18) 0.0314(6) Uani 1 1 d .
H31 H 0.6242 0.1340 1.0254 0.038 Uiso 1 1 calc R
C32 C 0.7714(3) 0.0724(3) 0.99925(19) 0.0363(7) Uani 1 1 d .
H32 H 0.7787 0.0217 1.0390 0.044 Uiso 1 1 calc R
C33 C 0.8517(3) 0.0803(3) 0.94863(18) 0.0300(6) Uani 1 1 d .
H33 H 0.9148 0.0353 0.9550 0.036 Uiso 1 1 calc R
C34 C 0.8422(3) 0.1532(2) 0.88795(16) 0.0221(5) Uani 1 1 d .
C35 C 0.5740(3) 0.2978(3) 0.92906(17) 0.0249(6) Uani 1 1 d .
H35 H 0.5351 0.2965 0.8689 0.030 Uiso 1 1 calc R
C36 C 0.4633(3) 0.2539(3) 0.9657(2) 0.0405(8) Uani 1 1 d .
H36A H 0.4979 0.2609 1.0258 0.061 Uiso 1 1 calc R
H36B H 0.4187 0.1678 0.9389 0.061 Uiso 1 1 calc R
H36C H 0.4030 0.3051 0.9556 0.061 Uiso 1 1 calc R
C37 C 0.6467(3) 0.4318(3) 0.97242(19) 0.0328(7) Uani 1 1 d .
H37A H 0.6817 0.4371 1.0323 0.049 Uiso 1 1 calc R
H37B H 0.5878 0.4846 0.9636 0.049 Uiso 1 1 calc R
H37C H 0.7169 0.4592 0.9490 0.049 Uiso 1 1 calc R
C38 C 0.9360(3) 0.1585(3) 0.83585(19) 0.0282(6) Uani 1 1 d .
H38 H 0.9149 0.2125 0.7957 0.034 Uiso 1 1 calc R
C39 C 1.0769(3) 0.2152(4) 0.8912(3) 0.0496(9) Uani 1 1 d .
H39A H 1.0834 0.2939 0.9266 0.074 Uiso 1 1 calc R
H39B H 1.1330 0.2286 0.8555 0.074 Uiso 1 1 calc R
H39C H 1.1031 0.1586 0.9263 0.074 Uiso 1 1 calc R
C40 C 0.9208(4) 0.0290(3) 0.7849(2) 0.0418(8) Uani 1 1 d .
H40A H 0.9434 -0.0250 0.8231 0.063 Uiso 1 1 calc R
H40B H 0.9777 0.0350 0.7494 0.063 Uiso 1 1 calc R
H40C H 0.8318 -0.0052 0.7501 0.063 Uiso 1 1 calc R
C41 C 0.3480(3) 0.2766(3) 0.46989(19) 0.0329(7) Uani 1 1 d .
C42 C 0.2665(4) 0.2877(4) 0.3858(2) 0.0497(9) Uani 1 1 d .
H42A H 0.1801 0.2334 0.3728 0.075 Uiso 1 1 calc R
H42B H 0.3056 0.2637 0.3424 0.075 Uiso 1 1 calc R
H42C H 0.2615 0.3730 0.3882 0.075 Uiso 1 1 calc R

loop_
_atom_site_aniso_label
_atom_site_aniso_U_11
_atom_site_aniso_U_22
_atom_site_aniso_U_33
_atom_site_aniso_U_23
_atom_site_aniso_U_13
_atom_site_aniso_U_12
Cu1 0.0307(2) 0.0339(2) 0.0224(2) 0.00628(15) 0.00440(15) 0.01099(16)
O1 0.0372(13) 0.0579(15) 0.0272(11) 0.0081(10) 0.0026(9) 0.0130(11)
O2 0.0522(15) 0.0480(14) 0.0388(13) 0.0133(11) 0.0183(11) 0.0135(11)
N1 0.0213(11) 0.0198(11) 0.0222(11) 0.0023(9) 0.0103(9) 0.0048(9)
N2 0.0209(11) 0.0143(10) 0.0202(11) 0.0024(8) 0.0080(9) 0.0037(8)
N3 0.0168(10) 0.0155(10) 0.0145(10) 0.0036(8) 0.0029(8) 0.0051(8)
N4 0.0199(10) 0.0168(10) 0.0159(10) 0.0041(8) 0.0048(8) 0.0063(8)
C1 0.0168(12) 0.0181(12) 0.0162(12) 0.0040(9) 0.0042(9) 0.0056(9)
C2 0.0316(15) 0.0195(13) 0.0271(14) -0.0016(11) 0.0108(12) 0.0049(11)
C3 0.0316(15) 0.0218(13) 0.0267(14) -0.0019(11) 0.0141(12) 0.0068(11)
C4 0.0215(13) 0.0247(13) 0.0227(13) 0.0038(11) 0.0110(11) 0.0021(10)
C5 0.0291(15) 0.0423(17) 0.0285(15) 0.0139(13) 0.0121(12) 0.0105(13)
C6 0.0445(19) 0.054(2) 0.0437(19) 0.0277(16) 0.0254(16) 0.0180(16)
C7 0.0370(18) 0.058(2) 0.047(2) 0.0219(17) 0.0274(16) 0.0117(16)
C8 0.0265(16) 0.065(2) 0.0460(19) 0.0209(17) 0.0188(14) 0.0097(15)
C9 0.0283(16) 0.053(2) 0.0377(17) 0.0221(15) 0.0175(13) 0.0163(14)
C10 0.0204(13) 0.0188(12) 0.0201(12) 0.0040(10) 0.0094(10) 0.0042(10)
C11 0.0259(15) 0.0408(17) 0.0333(16) 0.0180(13) 0.0101(12) 0.0124(13)
C12 0.0292(17) 0.065(2) 0.061(2) 0.0272(19) 0.0231(16) 0.0213(16)
C13 0.0335(18) 0.051(2) 0.060(2) 0.0123(18) 0.0264(17) -0.0021(15)
C14 0.055(2) 0.0317(16) 0.0460(19) 0.0200(14) 0.0308(17) 0.0095(15)
C15 0.0451(18) 0.0326(16) 0.0466(18) 0.0246(14) 0.0268(15) 0.0190(14)
C16 0.0122(11) 0.0151(11) 0.0192(12) 0.0030(9) 0.0054(9) 0.0035(9)
C17 0.0235(13) 0.0143(11) 0.0165(12) 0.0055(9) 0.0036(10) 0.0049(10)
C18 0.0257(14) 0.0196(13) 0.0225(13) 0.0058(10) 0.0008(11) 0.0033(10)
C19 0.0358(16) 0.0207(14) 0.0350(16) 0.0001(12) -0.0007(13) -0.0015(12)
C20 0.051(2) 0.0199(14) 0.0367(17) -0.0038(12) 0.0063(15) 0.0084(13)
C21 0.0409(17) 0.0241(14) 0.0343(16) 0.0033(12) 0.0124(13) 0.0163(13)
C22 0.0260(14) 0.0193(12) 0.0209(12) 0.0067(10) 0.0064(11) 0.0070(10)
C23 0.0189(13) 0.0276(14) 0.0387(17) 0.0043(12) -0.0007(12) 0.0006(11)
C24 0.047(2) 0.070(3) 0.061(3) 0.002(2) -0.021(2) 0.023(2)
C25 0.053(3) 0.077(3) 0.132(5) 0.061(3) 0.055(3) 0.029(2)
C26 0.0234(14) 0.0242(13) 0.0274(14) 0.0061(11) 0.0081(11) 0.0100(11)
C27 0.0322(16) 0.0428(18) 0.0332(16) 0.0139(14) 0.0041(13) 0.0099(14)
C28 0.0295(16) 0.057(2) 0.0388(17) 0.0201(15) 0.0144(14) 0.0168(15)
C29 0.0204(12) 0.0170(11) 0.0155(11) 0.0035(9) 0.0027(10) 0.0053(10)
C30 0.0271(14) 0.0216(13) 0.0162(12) 0.0026(10) 0.0053(10) 0.0076(11)
C31 0.0430(17) 0.0354(16) 0.0224(14) 0.0114(12) 0.0154(13) 0.0133(13)
C32 0.056(2) 0.0339(16) 0.0277(15) 0.0193(13) 0.0140(14) 0.0182(14)
C33 0.0356(16) 0.0286(14) 0.0292(15) 0.0125(12) 0.0048(12) 0.0171(12)
C34 0.0233(13) 0.0225(13) 0.0205(13) 0.0054(10) 0.0036(10) 0.0086(10)
C35 0.0250(14) 0.0312(14) 0.0207(13) 0.0032(11) 0.0079(11) 0.0119(11)
C36 0.0382(18) 0.0462(19) 0.0434(18) 0.0045(15) 0.0242(15) 0.0130(15)
C37 0.0359(16) 0.0313(15) 0.0299(15) -0.0023(12) 0.0082(13) 0.0139(13)
C38 0.0243(14) 0.0337(15) 0.0334(15) 0.0136(12) 0.0106(12) 0.0150(12)
C39 0.0248(17) 0.062(2) 0.061(2) 0.0177(19) 0.0073(16) 0.0126(16)
C40 0.055(2) 0.0423(18) 0.0447(19) 0.0133(15) 0.0285(17) 0.0284(16)
C41 0.0375(17) 0.0316(15) 0.0308(15) 0.0014(13) 0.0113(13) 0.0137(13)
C42 0.043(2) 0.064(2) 0.0394(19) 0.0184(17) 0.0039(16) 0.0151(18)

loop_
_atom_type_symbol
_atom_type_description
_atom_type_scat_dispersion_real
_atom_type_scat_dispersion_imag
_atom_type_scat_source
C C 0.0033 0.0016 'International Tables Vol C Tables 4.2.6.8 and 6.1.1.4'
H H 0.0000 0.0000 'International Tables Vol C Tables 4.2.6.8 and 6.1.1.4'
N N 0.0061 0.0033 'International Tables Vol C Tables 4.2.6.8 and 6.1.1.4'
O O 0.0106 0.0060 'International Tables Vol C Tables 4.2.6.8 and 6.1.1.4'
Cu Cu 0.3201 1.2651 'International Tables Vol C Tables 4.2.6.8 and 6.1.1.4'

loop_
_geom_angle_atom_site_label_1
_geom_angle_atom_site_label_2
_geom_angle_atom_site_label_3
_geom_angle
O1 Cu1 N3 178.97(10)
C41 O1 Cu1 117.0(2)
C1 N1 C3 108.9(2)
C1 N1 C4 127.9(2)
C3 N1 C4 123.1(2)
C1 N2 C2 108.9(2)
C1 N2 C10 125.9(2)
C2 N2 C10 124.7(2)
C16 N3 C17 116.6(2)
C16 N3 Cu1 121.66(16)
C17 N3 Cu1 118.44(15)
C16 N4 C29 131.2(2)
N2 C1 N1 107.3(2)
N2 C1 C16 125.4(2)
N1 C1 C16 127.3(2)
C3 C2 N2 107.6(2)
C3 C2 H2 126.2
N2 C2 H2 126.2
C2 C3 N1 107.3(2)
C2 C3 H3 126.3
N1 C3 H3 126.3
N1 C4 C9 111.0(2)
N1 C4 C5 109.8(2)
C9 C4 C5 111.1(2)
N1 C4 H4 108.3
C9 C4 H4 108.3
C5 C4 H4 108.3
C6 C5 C4 110.9(3)
C6 C5 H5A 109.5
C4 C5 H5A 109.5
C6 C5 H5B 109.5
C4 C5 H5B 109.5
H5A C5 H5B 108.0
C7 C6 C5 111.1(3)
C7 C6 H6A 109.4
C5 C6 H6A 109.4
C7 C6 H6B 109.4
C5 C6 H6B 109.4
H6A C6 H6B 108.0
C6 C7 C8 110.6(3)
C6 C7 H7A 109.5
C8 C7 H7A 109.5
C6 C7 H7B 109.5
C8 C7 H7B 109.5
H7A C7 H7B 108.1
C7 C8 C9 111.6(3)
C7 C8 H8A 109.3
C9 C8 H8A 109.3
C7 C8 H8B 109.3
C9 C8 H8B 109.3
H8A C8 H8B 108.0
C4 C9 C8 110.4(3)
C4 C9 H9A 109.6
C8 C9 H9A 109.6
C4 C9 H9B 109.6
C8 C9 H9B 109.6
H9A C9 H9B 108.1
N2 C10 C15 110.5(2)
N2 C10 C11 110.0(2)
C15 C10 C11 112.1(2)
N2 C10 H10 108.0
C15 C10 H10 108.0
C11 C10 H10 108.0
C10 C11 C12 109.9(2)
C10 C11 H11A 109.7
C12 C11 H11A 109.7
C10 C11 H11B 109.7
C12 C11 H11B 109.7
H11A C11 H11B 108.2
C13 C12 C11 111.6(3)
C13 C12 H12A 109.3
C11 C12 H12A 109.3
C13 C12 H12B 109.3
C11 C12 H12B 109.3
H12A C12 H12B 108.0
C12 C13 C14 111.1(3)
C12 C13 H13A 109.4
C14 C13 H13A 109.4
C12 C13 H13B 109.4
C14 C13 H13B 109.4
H13A C13 H13B 108.0
C13 C14 C15 111.4(3)
C13 C14 H14A 109.4
C15 C14 H14A 109.4
C13 C14 H14B 109.4
C15 C14 H14B 109.4
H14A C14 H14B 108.0
C10 C15 C14 110.5(2)
C10 C15 H15A 109.6
C14 C15 H15A 109.6
C10 C15 H15B 109.6
C14 C15 H15B 109.6
H15A C15 H15B 108.1
N4 C16 N3 122.9(2)
N4 C16 C1 124.9(2)
N3 C16 C1 112.2(2)
C22 C17 C18 120.6(2)
C22 C17 N3 119.2(2)
C18 C17 N3 120.2(2)
C19 C18 C17 118.4(3)
C19 C18 C23 119.2(3)
C17 C18 C23 122.4(2)
C20 C19 C18 121.6(3)
C20 C19 H19 119.2
C18 C19 H19 119.2
C19 C20 C21 119.6(3)
C19 C20 H20 120.2
C21 C20 H20 120.2
C20 C21 C22 121.6(3)
C20 C21 H21 119.2
C22 C21 H21 119.2
C21 C22 C17 118.2(2)
C21 C22 C26 118.1(2)
C17 C22 C26 123.7(2)
C25 C23 C18 111.9(3)
C25 C23 C24 111.8(3)
C18 C23 C24 110.7(3)
C25 C23 H23 107.4
C18 C23 H23 107.4
C24 C23 H23 107.4
C23 C24 H24A 109.5
C23 C24 H24B 109.5
H24A C24 H24B 109.5
C23 C24 H24C 109.5
H24A C24 H24C 109.5
H24B C24 H24C 109.5
C23 C25 H25A 109.5
C23 C25 H25B 109.5
H25A C25 H25B 109.5
C23 C25 H25C 109.5
H25A C25 H25C 109.5
H25B C25 H25C 109.5
C22 C26 C27 110.8(2)
C22 C26 C28 112.1(2)
C27 C26 C28 110.3(2)
C22 C26 H26 107.8
C27 C26 H26 107.8
C28 C26 H26 107.8
C26 C27 H27A 109.5
C26 C27 H27B 109.5
H27A C27 H27B 109.5
C26 C27 H27C 109.5
H27A C27 H27C 109.5
H27B C27 H27C 109.5
C26 C28 H28A 109.5
C26 C28 H28B 109.5
H28A C28 H28B 109.5
C26 C28 H28C 109.5
H28A C28 H28C 109.5
H28B C28 H28C 109.5
N4 C29 C34 124.9(2)
N4 C29 C30 115.1(2)
C34 C29 C30 119.5(2)
C31 C30 C29 119.5(2)
C31 C30 C35 121.4(2)
C29 C30 C35 119.0(2)
C30 C31 C32 121.2(3)
C30 C31 H31 119.4
C32 C31 H31 119.4
C33 C32 C31 119.4(3)
C33 C32 H32 120.3
C31 C32 H32 120.3
C32 C33 C34 121.9(3)
C32 C33 H33 119.1
C34 C33 H33 119.1
C33 C34 C29 118.5(3)
C33 C34 C38 118.5(2)
C29 C34 C38 123.0(2)
C37 C35 C30 110.4(2)
C37 C35 C36 109.8(2)
C30 C35 C36 113.9(2)
C37 C35 H35 107.5
C30 C35 H35 107.5
C36 C35 H35 107.5
C35 C36 H36A 109.5
C35 C36 H36B 109.5
H36A C36 H36B 109.5
C35 C36 H36C 109.5
H36A C36 H36C 109.5
H36B C36 H36C 109.5
C35 C37 H37A 109.5
C35 C37 H37B 109.5
H37A C37 H37B 109.5
C35 C37 H37C 109.5
H37A C37 H37C 109.5
H37B C37 H37C 109.5
C34 C38 C40 110.7(2)
C34 C38 C39 111.5(3)
C40 C38 C39 110.4(3)
C34 C38 H38 108.0
C40 C38 H38 108.0
C39 C38 H38 108.0
C38 C39 H39A 109.5
C38 C39 H39B 109.5
H39A C39 H39B 109.5
C38 C39 H39C 109.5
H39A C39 H39C 109.5
H39B C39 H39C 109.5
C38 C40 H40A 109.5
C38 C40 H40B 109.5
H40A C40 H40B 109.5
C38 C40 H40C 109.5
H40A C40 H40C 109.5
H40B C40 H40C 109.5
O2 C41 O1 124.4(3)
O2 C41 C42 121.0(3)
O1 C41 C42 114.5(3)
C41 C42 H42A 109.5
C41 C42 H42B 109.5
H42A C42 H42B 109.5
C41 C42 H42C 109.5
H42A C42 H42C 109.5
H42B C42 H42C 109.5

loop_
_geom_bond_atom_site_label_1
_geom_bond_atom_site_label_2
_geom_bond_distance
Cu1 O1 1.843(2)
Cu1 N3 1.870(2)
O1 C41 1.277(4)
O2 C41 1.228(4)
N1 C1 1.347(3)
N1 C3 1.380(3)
N1 C4 1.490(3)
N2 C1 1.344(3)
N2 C2 1.378(3)
N2 C10 1.480(3)
N3 C16 1.354(3)
N3 C17 1.439(3)
N4 C16 1.286(3)
N4 C29 1.404(3)
C1 C16 1.503(3)
C2 C3 1.342(4)
C2 H2 0.9400
C3 H3 0.9400
C4 C9 1.515(4)
C4 C5 1.526(4)
C4 H4 0.9900
C5 C6 1.525(4)
C5 H5A 0.9800
C5 H5B 0.9800
C6 C7 1.507(5)
C6 H6A 0.9800
C6 H6B 0.9800
C7 C8 1.514(5)
C7 H7A 0.9800
C7 H7B 0.9800
C8 C9 1.534(4)
C8 H8A 0.9800
C8 H8B 0.9800
C9 H9A 0.9800
C9 H9B 0.9800
C10 C15 1.512(4)
C10 C11 1.517(4)
C10 H10 0.9900
C11 C12 1.524(4)
C11 H11A 0.9800
C11 H11B 0.9800
C12 C13 1.510(5)
C12 H12A 0.9800
C12 H12B 0.9800
C13 C14 1.517(5)
C13 H13A 0.9800
C13 H13B 0.9800
C14 C15 1.528(4)
C14 H14A 0.9800
C14 H14B 0.9800
C15 H15A 0.9800
C15 H15B 0.9800
C17 C22 1.406(4)
C17 C18 1.407(4)
C18 C19 1.394(4)
C18 C23 1.516(4)
C19 C20 1.372(5)
C19 H19 0.9400
C20 C21 1.376(5)
C20 H20 0.9400
C21 C22 1.397(4)
C21 H21 0.9400
C22 C26 1.519(4)
C23 C25 1.514(5)
C23 C24 1.535(5)
C23 H23 0.9900
C24 H24A 0.9700
C24 H24B 0.9700
C24 H24C 0.9700
C25 H25A 0.9700
C25 H25B 0.9700
C25 H25C 0.9700
C26 C27 1.531(4)
C26 C28 1.532(4)
C26 H26 0.9900
C27 H27A 0.9700
C27 H27B 0.9700
C27 H27C 0.9700
C28 H28A 0.9700
C28 H28B 0.9700
C28 H28C 0.9700
C29 C34 1.409(4)
C29 C30 1.418(4)
C30 C31 1.380(4)
C30 C35 1.527(4)
C31 C32 1.384(5)
C31 H31 0.9400
C32 C33 1.375(5)
C32 H32 0.9400
C33 C34 1.398(4)
C33 H33 0.9400
C34 C38 1.514(4)
C35 C37 1.522(4)
C35 C36 1.528(4)
C35 H35 0.9900
C36 H36A 0.9700
C36 H36B 0.9700
C36 H36C 0.9700
C37 H37A 0.9700
C37 H37B 0.9700
C37 H37C 0.9700
C38 C40 1.531(4)
C38 C39 1.540(4)
C38 H38 0.9900
C39 H39A 0.9700
C39 H39B 0.9700
C39 H39C 0.9700
C40 H40A 0.9700
C40 H40B 0.9700
C40 H40C 0.9700
C41 C42 1.510(5)
C42 H42A 0.9700
C42 H42B 0.9700
C42 H42C 0.9700

loop_
_geom_torsion_atom_site_label_1
_geom_torsion_atom_site_label_2
_geom_torsion_atom_site_label_3
_geom_torsion_atom_site_label_4
_geom_torsion
C2 N2 C1 N1 -0.7(3)
C10 N2 C1 N1 -173.2(2)
C2 N2 C1 C16 179.7(2)
C10 N2 C1 C16 7.2(4)
C3 N1 C1 N2 0.4(3)
C4 N1 C1 N2 178.1(2)
C3 N1 C1 C16 179.9(2)
C4 N1 C1 C16 -2.4(4)
C1 N2 C2 C3 0.8(3)
C10 N2 C2 C3 173.4(2)
N2 C2 C3 N1 -0.5(3)
C1 N1 C3 C2 0.1(3)
C4 N1 C3 C2 -177.7(2)
C1 N1 C4 C9 119.9(3)
C3 N1 C4 C9 -62.7(3)
C1 N1 C4 C5 -116.9(3)
C3 N1 C4 C5 60.4(3)
N1 C4 C5 C6 -179.2(2)
C9 C4 C5 C6 -56.1(3)
C4 C5 C6 C7 56.5(4)
C5 C6 C7 C8 -56.6(4)
C6 C7 C8 C9 56.6(4)
N1 C4 C9 C8 177.9(3)
C5 C4 C9 C8 55.4(4)
C7 C8 C9 C4 -56.0(4)
C1 N2 C10 C15 -142.8(3)
C2 N2 C10 C15 45.9(3)
C1 N2 C10 C11 92.9(3)
C2 N2 C10 C11 -78.4(3)
N2 C10 C11 C12 179.7(2)
C15 C10 C11 C12 56.3(3)
C10 C11 C12 C13 -56.1(4)
C11 C12 C13 C14 56.1(4)
C12 C13 C14 C15 -55.3(4)
N2 C10 C15 C14 -179.0(3)
C11 C10 C15 C14 -55.9(4)
C13 C14 C15 C10 54.9(4)
C29 N4 C16 N3 170.8(2)
C29 N4 C16 C1 -9.8(4)
C17 N3 C16 N4 -2.0(3)
Cu1 N3 C16 N4 -161.20(18)
C17 N3 C16 C1 178.5(2)
Cu1 N3 C16 C1 19.4(3)
N2 C1 C16 N4 61.2(4)
N1 C1 C16 N4 -118.3(3)
N2 C1 C16 N3 -119.4(3)
N1 C1 C16 N3 61.1(3)
C16 N3 C17 C22 -107.4(3)
Cu1 N3 C17 C22 52.5(3)
C16 N3 C17 C18 74.9(3)
Cu1 N3 C17 C18 -125.3(2)
C22 C17 C18 C19 -0.1(4)
N3 C17 C18 C19 177.6(2)
C22 C17 C18 C23 -179.3(3)
N3 C17 C18 C23 -1.6(4)
C17 C18 C19 C20 -0.3(4)
C23 C18 C19 C20 179.0(3)
C18 C19 C20 C21 0.2(5)
C19 C20 C21 C22 0.2(5)
C20 C21 C22 C17 -0.6(4)
C20 C21 C22 C26 -179.3(3)
C18 C17 C22 C21 0.5(4)
N3 C17 C22 C21 -177.2(2)
C18 C17 C22 C26 179.2(2)
N3 C17 C22 C26 1.4(4)
C19 C18 C23 C25 -68.8(4)
C17 C18 C23 C25 110.5(4)
C19 C18 C23 C24 56.7(4)
C17 C18 C23 C24 -124.1(3)
C21 C22 C26 C27 68.8(3)
C17 C22 C26 C27 -109.8(3)
C21 C22 C26 C28 -54.9(3)
C17 C22 C26 C28 126.5(3)
C16 N4 C29 C34 71.8(4)
C16 N4 C29 C30 -116.2(3)
N4 C29 C30 C31 -175.6(2)
C34 C29 C30 C31 -3.1(4)
N4 C29 C30 C35 2.0(3)
C34 C29 C30 C35 174.4(2)
C29 C30 C31 C32 2.5(4)
C35 C30 C31 C32 -175.1(3)
C30 C31 C32 C33 -0.4(5)
C31 C32 C33 C34 -1.0(5)
C32 C33 C34 C29 0.3(4)
C32 C33 C34 C38 179.0(3)
N4 C29 C34 C33 173.5(2)
C30 C29 C34 C33 1.8(4)
N4 C29 C34 C38 -5.1(4)
C30 C29 C34 C38 -176.8(2)
C31 C30 C35 C37 101.4(3)
C29 C30 C35 C37 -76.1(3)
C31 C30 C35 C36 -22.6(4)
C29 C30 C35 C36 159.9(3)
C33 C34 C38 C40 60.9(3)
C29 C34 C38 C40 -120.5(3)
C33 C34 C38 C39 -62.5(4)
C29 C34 C38 C39 116.2(3)
Cu1 O1 C41 O2 -17.3(4)
Cu1 O1 C41 C42 164.0(2)
